data_2241298
loop_
_publ_author_name
'Diesendruck, Charles E.'
'Rubin, Gabrielle'
'Bertke, Jeffery A.'
'Gray, Danielle L.'
'Moore, Jeffrey S.'

_publ_contact_author
;
Jeffery A. Bertke
University of Illinois
School of Chemical Sciences, Box 59-1
505 South Mathews Avenue
Urbana, Illinois  61801
USA
;
_publ_section_title
;
 Crystal structure of 1,3-bis(2,3-dimethylquinoxalin-6-yl)benzene
;
_journal_coeditor_code BG2571
_journal_issue 12
_journal_name_full 'Acta Crystallographica Section E'
_journal_page_first 1429
_journal_page_last 1432
_journal_paper_doi 10.1107/S2056989015020435
_journal_volume 71
_journal_year 2015
_chemical_formula_iupac 'C26 H22 N4'
_chemical_formula_moiety 'C26 H22 N4'
_chemical_formula_sum 'C26 H22 N4'
_chemical_formula_weight 390.47
_chemical_name_systematic
;
1,3-Bis(2,3-dimethylquinoxalin-6-yl)benzene
;
_space_group_crystal_system monoclinic
_space_group_IT_number 15
_space_group_name_Hall '-C 2yc'
_space_group_name_H-M_alt 'C 1 2/c 1'
_symmetry_cell_setting monoclinic
_symmetry_space_group_name_Hall '-C 2yc'
_symmetry_space_group_name_H-M 'C 1 2/c 1'
_atom_sites_solution_hydrogens geom
_audit_creation_method SHELXL-2014/6
_cell_angle_alpha 90
_cell_angle_beta 91.902(5)
_cell_angle_gamma 90
_cell_formula_units_Z 4
_cell_length_a 6.828(3)
_cell_length_b 11.837(5)
_cell_length_c 24.079(11)
_cell_measurement_reflns_used 1141
_cell_measurement_temperature 173(2)
_cell_measurement_theta_max 26.06
_cell_measurement_theta_min 3.39
_cell_volume 1945.1(15)
_computing_cell_refinement
;
SAINT (Bruker, 2014)
;
_computing_data_collection
;
APEX2 (Bruker, 2014)
;
_computing_data_reduction
;
SAINT (Bruker, 2014), XPREP (Bruker, 2014) and SADABS (Bruker,
2014)
;
_computing_molecular_graphics
;
SHELXTL (Sheldrick, 2008) and CrystalMaker (CrystalMaker, 1994)
;
_computing_publication_material
;
<i>XCIF</i> (Bruker, 2014) and publCIF (Westrip, 2010)
;
_computing_structure_refinement
;
SHELXTL (Sheldrick, 2008)
;
_computing_structure_solution
;
SHELXTL (Sheldrick, 2008)
;
_diffrn_ambient_temperature 173(2)
_diffrn_measured_fraction_theta_full 0.999
_diffrn_measured_fraction_theta_max 0.986
_diffrn_measurement_device 'Siemens Platform/APEXII CCD'
_diffrn_measurement_method 'profile data from \f and \w scans'
_diffrn_radiation_monochromator graphite
_diffrn_radiation_source 'normal-focus sealed tube'
_diffrn_radiation_type MoK\a
_diffrn_radiation_wavelength 0.71073
_diffrn_reflns_av_R_equivalents 0.0659
_diffrn_reflns_limit_h_max 8
_diffrn_reflns_limit_h_min -8
_diffrn_reflns_limit_k_max 14
_diffrn_reflns_limit_k_min -14
_diffrn_reflns_limit_l_max 29
_diffrn_reflns_limit_l_min -29
_diffrn_reflns_number 7176
_diffrn_reflns_theta_full 25.242
_diffrn_reflns_theta_max 26.263
_diffrn_reflns_theta_min 3.386
_exptl_absorpt_coefficient_mu 0.080
_exptl_absorpt_correction_T_max 1.000
_exptl_absorpt_correction_T_min 0.6447
_exptl_absorpt_correction_type integration
_exptl_absorpt_process_details
;
(SADABS; Bruker, 2014)
;
_exptl_crystal_colour orange
_exptl_crystal_density_diffrn 1.333
_exptl_crystal_density_method 'not measured'
_exptl_crystal_description prism
_exptl_crystal_F_000 824
_exptl_crystal_size_max 0.304
_exptl_crystal_size_mid 0.17
_exptl_crystal_size_min 0.17
_refine_diff_density_max 0.231
_refine_diff_density_min -0.218
_refine_ls_extinction_coef 0.0082(13)
_refine_ls_extinction_expression Fc^*^=kFc[1+0.001xFc^2^\l^3^/sin(2\q)]^-1/4^
_refine_ls_extinction_method
;
SHELXTL (Bruker, 2014)
;
_refine_ls_goodness_of_fit_ref 1.041
_refine_ls_hydrogen_treatment noref
_refine_ls_matrix_type full
_refine_ls_number_parameters 140
_refine_ls_number_reflns 1955
_refine_ls_number_restraints 0
_refine_ls_restrained_S_all 1.041
_refine_ls_R_factor_all 0.0765
_refine_ls_R_factor_gt 0.0473
_refine_ls_shift/su_max 0.000
_refine_ls_shift/su_mean 0.000
_refine_ls_structure_factor_coef Fsqd
_refine_ls_weighting_details 'w=1/[\s^2^(Fo^2^)+(0.0600P)^2^+0.4908P] where P=(Fo^2^+2Fc^2^)/3'
_refine_ls_weighting_scheme calc
_refine_ls_wR_factor_gt 0.1201
_refine_ls_wR_factor_ref 0.1384
_reflns_number_gt 1356
_reflns_number_total 1955
_reflns_threshold_expression 'I > 2\s(I)'
_cod_data_source_file bg2571sup1.cif
_cod_data_source_block I
_cod_original_cell_volume 1945.0(15)
_cod_original_sg_symbol_Hall '-C 2yc '
_cod_original_sg_symbol_H-M 'C 2/c '
_cod_database_code 2241298
_cod_database_fobs_code 2241298
_shelx_space_group_comment
;
The symmetry employed for this shelxl refinement is uniquely defined
by the following loop, which should always be used as a source of
symmetry information in preference to the above space-group names.
They are only intended as comments.
;
_shelx_estimated_absorpt_t_min 0.971
_shelx_estimated_absorpt_t_max 0.987
_shelxl_version_number 2014/6

loop_
_space_group_symop_operation_xyz
'x, y, z'
'-x, y, -z+1/2'
'x+1/2, y+1/2, z'
'-x+1/2, y+1/2, -z+1/2'
'-x, -y, -z'
'x, -y, z-1/2'
'-x+1/2, -y+1/2, -z'
'x+1/2, -y+1/2, z-1/2'

loop_
_atom_site_type_symbol
_atom_site_label
_atom_site_fract_x
_atom_site_fract_y
_atom_site_fract_z
_atom_site_U_iso_or_equiv
_atom_site_adp_type
_atom_site_calc_flag
_atom_site_occupancy
N N1 0.8418(2) 0.49563(11) 0.40609(6) 0.0291(4) Uani d 1
N N2 1.2363(2) 0.57112(12) 0.40420(6) 0.0287(4) Uani d 1
C C1 0.5000 0.75167(19) 0.2500 0.0262(6) Uani d 1
H H1A 0.5000 0.6714 0.2500 0.031 Uiso calc 1
C C2 0.6402(2) 0.80925(14) 0.28278(7) 0.0265(4) Uani d 1
C C3 0.6397(3) 0.92738(14) 0.28160(7) 0.0294(4) Uani d 1
H H3A 0.7363 0.9680 0.3027 0.035 Uiso calc 1
C C4 0.5000 0.9858(2) 0.2500 0.0297(6) Uani d 1
H H4A 0.5000 1.0661 0.2500 0.036 Uiso calc 1
C C5 0.7892(2) 0.74799(14) 0.31783(7) 0.0273(4) Uani d 1
C C6 0.7440(3) 0.65150(13) 0.34720(7) 0.0278(4) Uani d 1
H H6A 0.6127 0.6250 0.3469 0.033 Uiso calc 1
C C7 0.8910(3) 0.59216(13) 0.37760(7) 0.0266(4) Uani d 1
C C8 0.9866(3) 0.43970(14) 0.43105(7) 0.0285(4) Uani d 1
C C9 1.1886(3) 0.47661(14) 0.42908(7) 0.0286(4) Uani d 1
C C10 1.0870(2) 0.63148(14) 0.37843(7) 0.0272(4) Uani d 1
C C11 1.1300(3) 0.73199(14) 0.35013(7) 0.0290(4) Uani d 1
H H11A 1.2601 0.7605 0.3511 0.035 Uiso calc 1
C C12 0.9854(3) 0.78862(14) 0.32128(7) 0.0289(4) Uani d 1
H H12A 1.0165 0.8571 0.3030 0.035 Uiso calc 1
C C13 0.9366(3) 0.33468(15) 0.46213(8) 0.0343(5) Uani d 1
H H13A 0.7939 0.3282 0.4641 0.051 Uiso calc 1
H H13B 0.9950 0.3384 0.4998 0.051 Uiso calc 1
H H13C 0.9881 0.2687 0.4428 0.051 Uiso calc 1
C C14 1.3495(3) 0.40683(15) 0.45522(8) 0.0355(5) Uani d 1
H H14A 1.4766 0.4374 0.4449 0.053 Uiso calc 1
H H14B 1.3373 0.3286 0.4422 0.053 Uiso calc 1
H H14C 1.3399 0.4088 0.4957 0.053 Uiso calc 1

loop_
_atom_site_aniso_label
_atom_site_aniso_U_11
_atom_site_aniso_U_22
_atom_site_aniso_U_33
_atom_site_aniso_U_12
_atom_site_aniso_U_13
_atom_site_aniso_U_23
N1 0.0268(8) 0.0301(8) 0.0305(8) -0.0014(6) 0.0008(7) 0.0005(6)
N2 0.0240(8) 0.0340(8) 0.0280(8) 0.0010(6) 0.0013(7) -0.0021(6)
C1 0.0236(13) 0.0262(12) 0.0290(13) 0.000 0.0039(11) 0.000
C2 0.0260(10) 0.0298(9) 0.0239(9) -0.0005(7) 0.0050(8) 0.0003(7)
C3 0.0315(11) 0.0305(9) 0.0262(9) -0.0027(7) 0.0015(8) -0.0030(7)
C4 0.0360(15) 0.0255(12) 0.0278(13) 0.000 0.0034(12) 0.000
C5 0.0278(10) 0.0297(9) 0.0243(9) 0.0006(7) -0.0004(8) -0.0031(7)
C6 0.0219(9) 0.0319(9) 0.0295(10) -0.0019(7) 0.0001(8) -0.0010(7)
C7 0.0269(10) 0.0292(9) 0.0238(9) 0.0000(7) 0.0034(8) -0.0007(7)
C8 0.0299(10) 0.0289(9) 0.0263(9) 0.0012(8) -0.0016(8) -0.0017(7)
C9 0.0304(10) 0.0321(9) 0.0233(9) 0.0029(7) 0.0001(8) -0.0047(7)
C10 0.0241(10) 0.0316(9) 0.0257(9) 0.0000(7) -0.0003(8) -0.0037(7)
C11 0.0243(10) 0.0339(10) 0.0289(10) -0.0050(7) 0.0024(8) -0.0037(7)
C12 0.0291(10) 0.0317(9) 0.0258(9) -0.0032(7) 0.0022(8) -0.0001(7)
C13 0.0338(11) 0.0333(10) 0.0355(11) 0.0010(8) -0.0029(9) 0.0049(8)
C14 0.0299(11) 0.0392(10) 0.0371(11) 0.0045(8) -0.0015(9) 0.0015(8)

loop_
_atom_type_symbol
_atom_type_description
_atom_type_scat_dispersion_real
_atom_type_scat_dispersion_imag
_atom_type_scat_source
C C 0.0033 0.0016 'International Tables Vol C Tables 4.2.6.8 and 6.1.1.4'
H H 0.0000 0.0000 'International Tables Vol C Tables 4.2.6.8 and 6.1.1.4'
N N 0.0061 0.0033 'International Tables Vol C Tables 4.2.6.8 and 6.1.1.4'

loop_
_exptl_crystal_face_index_h
_exptl_crystal_face_index_k
_exptl_crystal_face_index_l
_exptl_crystal_face_perp_dist
1.00 -2.00 0.00 0.0840
-1.00 2.00 0.00 0.0450
0.00 0.00 -1.00 0.0840
0.00 0.00 1.00 0.0640
-2.00 -3.00 0.00 0.1430
2.00 3.00 0.00 0.1500

loop_
_geom_angle_atom_site_label_1
_geom_angle_atom_site_label_2
_geom_angle_atom_site_label_3
_geom_angle_site_symmetry_1
_geom_angle_site_symmetry_3
_geom_angle
C8 N1 C7 . . 116.81(15)
C9 N2 C10 . . 117.13(15)
C2 C1 C2 . 2_655 121.6(2)
C2 C1 H1A . . 119.2
C2 C1 H1A 2_655 . 119.2
C1 C2 C3 . . 118.34(16)
C1 C2 C5 . . 121.66(16)
C3 C2 C5 . . 120.00(15)
C4 C3 C2 . . 120.79(16)
C4 C3 H3A . . 119.6
C2 C3 H3A . . 119.6
C3 C4 C3 2_655 . 120.1(2)
C3 C4 H4A 2_655 . 120.0
C3 C4 H4A . . 120.0
C6 C5 C12 . . 118.32(15)
C6 C5 C2 . . 122.17(16)
C12 C5 C2 . . 119.51(16)
C5 C6 C7 . . 120.66(16)
C5 C6 H6A . . 119.7
C7 C6 H6A . . 119.7
N1 C7 C6 . . 119.33(16)
N1 C7 C10 . . 120.71(15)
C6 C7 C10 . . 119.96(16)
N1 C8 C9 . . 122.28(16)
N1 C8 C13 . . 117.71(16)
C9 C8 C13 . . 120.00(15)
N2 C9 C8 . . 121.45(15)
N2 C9 C14 . . 118.15(16)
C8 C9 C14 . . 120.40(16)
N2 C10 C11 . . 119.60(16)
N2 C10 C7 . . 121.43(16)
C11 C10 C7 . . 118.91(15)
C12 C11 C10 . . 120.21(16)
C12 C11 H11A . . 119.9
C10 C11 H11A . . 119.9
C11 C12 C5 . . 121.83(16)
C11 C12 H12A . . 119.1
C5 C12 H12A . . 119.1
C8 C13 H13A . . 109.5
C8 C13 H13B . . 109.5
H13A C13 H13B . . 109.5
C8 C13 H13C . . 109.5
H13A C13 H13C . . 109.5
H13B C13 H13C . . 109.5
C9 C14 H14A . . 109.5
C9 C14 H14B . . 109.5
H14A C14 H14B . . 109.5
C9 C14 H14C . . 109.5
H14A C14 H14C . . 109.5
H14B C14 H14C . . 109.5

loop_
_geom_bond_atom_site_label_1
_geom_bond_atom_site_label_2
_geom_bond_site_symmetry_2
_geom_bond_distance
N1 C8 . 1.318(2)
N1 C7 . 1.380(2)
N2 C9 . 1.315(2)
N2 C10 . 1.376(2)
C1 C2 . 1.3980(19)
C1 C2 2_655 1.3980(19)
C1 H1A . 0.9500
C2 C3 . 1.399(2)
C2 C5 . 1.488(2)
C3 C4 . 1.385(2)
C3 H3A . 0.9500
C4 C3 2_655 1.385(2)
C4 H4A . 0.9500
C5 C6 . 1.384(2)
C5 C12 . 1.423(2)
C6 C7 . 1.410(2)
C6 H6A . 0.9500
C7 C10 . 1.416(2)
C8 C9 . 1.449(3)
C8 C13 . 1.496(2)
C9 C14 . 1.496(2)
C10 C11 . 1.407(2)
C11 C12 . 1.364(2)
C11 H11A . 0.9500
C12 H12A . 0.9500
C13 H13A . 0.9800
C13 H13B . 0.9800
C13 H13C . 0.9800
C14 H14A . 0.9800
C14 H14B . 0.9800
C14 H14C . 0.9800

loop_
_geom_torsion_atom_site_label_1
_geom_torsion_atom_site_label_2
_geom_torsion_atom_site_label_3
_geom_torsion_atom_site_label_4
_geom_torsion_site_symmetry_1
_geom_torsion_site_symmetry_4
_geom_torsion
C2 C1 C2 C3 2_655 . -0.93(12)
C2 C1 C2 C5 2_655 . 179.81(18)
C1 C2 C3 C4 . . 1.9(2)
C5 C2 C3 C4 . . -178.83(14)
C2 C3 C4 C3 . 2_655 -0.97(12)
C1 C2 C5 C6 . . -39.8(2)
C3 C2 C5 C6 . . 140.92(18)
C1 C2 C5 C12 . . 139.70(15)
C3 C2 C5 C12 . . -39.6(3)
C12 C5 C6 C7 . . -3.0(3)
C2 C5 C6 C7 . . 176.57(15)
C8 N1 C7 C6 . . 176.03(15)
C8 N1 C7 C10 . . -3.6(2)
C5 C6 C7 N1 . . -179.42(15)
C5 C6 C7 C10 . . 0.2(3)
C7 N1 C8 C9 . . 0.0(2)
C7 N1 C8 C13 . . -179.94(14)
C10 N2 C9 C8 . . -2.2(2)
C10 N2 C9 C14 . . 177.32(15)
N1 C8 C9 N2 . . 3.1(3)
C13 C8 C9 N2 . . -176.95(15)
N1 C8 C9 C14 . . -176.41(16)
C13 C8 C9 C14 . . 3.5(2)
C9 N2 C10 C11 . . -178.64(15)
C9 N2 C10 C7 . . -1.4(2)
N1 C7 C10 N2 . . 4.6(3)
C6 C7 C10 N2 . . -175.09(15)
N1 C7 C10 C11 . . -178.22(14)
C6 C7 C10 C11 . . 2.1(3)
N2 C10 C11 C12 . . 175.60(15)
C7 C10 C11 C12 . . -1.7(3)
C10 C11 C12 C5 . . -1.1(3)
C6 C5 C12 C11 . . 3.5(3)
C2 C5 C12 C11 . . -176.07(15)
